data_4126053
loop_
_publ_author_name
'Zhang, Shaoguang'
'Appel, Aaron M.'
'Bullock, R. Morris'

_publ_section_title
;
 Reversible Heterolytic Cleavage of the H-H Bond by Molybdenum Complexes:
 Controlling the Dynamics of Exchange Between Proton and Hydride.
;
_journal_issue 21
_journal_name_full 'Journal of the American Chemical Society'
_journal_page_first 7376
_journal_page_last 7387
_journal_paper_doi 10.1021/jacs.7b03053
_journal_volume 139
_journal_year 2017
_chemical_formula_moiety 'C26 H49 Mo N2 O P2, C32 H12 B F24.17'
_chemical_formula_sum 'C58 H61 B F23.97 Mo N2 O P2'
_chemical_formula_weight 1426.20
_chemical_name_systematic
;
 ?
;
_space_group_crystal_system monoclinic
_space_group_IT_number 14
_space_group_name_Hall '-P 2ybc'
_space_group_name_H-M_alt 'P 1 21/c 1'
_symmetry_space_group_name_Hall '-P 2ybc'
_symmetry_space_group_name_H-M 'P 1 21/c 1'
_atom_sites_solution_hydrogens geom
_atom_sites_solution_primary iterative
_audit_creation_date 2015-06-02
_audit_creation_method
;
Olex2 1.2
(compiled 2015.01.26 svn.r3150 for OlexSys, GUI svn.r4998)
;
_cell_angle_alpha 90
_cell_angle_beta 106.004(3)
_cell_angle_gamma 90
_cell_formula_units_Z 4
_cell_length_a 13.5265(8)
_cell_length_b 27.7730(16)
_cell_length_c 16.8162(10)
_cell_measurement_reflns_used 9552
_cell_measurement_temperature 100
_cell_measurement_theta_max 33.75
_cell_measurement_theta_min 2.54
_cell_volume 6072.5(6)
_computing_molecular_graphics 'Olex2 (Dolomanov et al., 2009)'
_computing_publication_material 'Olex2 (Dolomanov et al., 2009)'
_computing_structure_refinement 'ShelXL (Sheldrick, 2008)'
_computing_structure_solution 'olex2.solve (Bourhis et al., 2015)'
_diffrn_ambient_temperature 100
_diffrn_measured_fraction_theta_full 0.996
_diffrn_measured_fraction_theta_max 0.988
_diffrn_measurement_device_type 'Bruker APEX-II CCD'
_diffrn_measurement_method '\f and \w scans'
_diffrn_radiation_type MoK\a
_diffrn_radiation_wavelength 0.71073
_diffrn_reflns_av_R_equivalents 0.0572
_diffrn_reflns_av_unetI/netI 0.0375
_diffrn_reflns_Laue_measured_fraction_full 0.996
_diffrn_reflns_Laue_measured_fraction_max 0.988
_diffrn_reflns_limit_h_max 20
_diffrn_reflns_limit_h_min -21
_diffrn_reflns_limit_k_max 43
_diffrn_reflns_limit_k_min -43
_diffrn_reflns_limit_l_max 26
_diffrn_reflns_limit_l_min -26
_diffrn_reflns_number 181049
_diffrn_reflns_point_group_measured_fraction_full 0.996
_diffrn_reflns_point_group_measured_fraction_max 0.988
_diffrn_reflns_theta_full 26.000
_diffrn_reflns_theta_max 33.882
_diffrn_reflns_theta_min 1.458
_diffrn_standards_number 0
_exptl_absorpt_coefficient_mu 0.385
_exptl_absorpt_correction_T_max 0.7467
_exptl_absorpt_correction_T_min 0.5666
_exptl_absorpt_correction_type multi-scan
_exptl_absorpt_process_details
'SADABS-2014/5 (Bruker,2014) was used for absorption correction. wR2(int) was 0.1434 before and 0.0676 after correction. The Ratio of minimum to maximum transmission is 0.7588. The \l/2 correction factor is 0.00150.'
_exptl_crystal_colour 'clear dark blue'
_exptl_crystal_colour_lustre clear
_exptl_crystal_colour_modifier dark
_exptl_crystal_colour_primary blue
_exptl_crystal_density_diffrn 1.560
_exptl_crystal_description block
_exptl_crystal_F_000 2895
_exptl_crystal_size_max 0.36
_exptl_crystal_size_mid 0.28
_exptl_crystal_size_min 0.14
_refine_diff_density_max 2.023
_refine_diff_density_min -1.034
_refine_diff_density_rms 0.110
_refine_ls_extinction_method none
_refine_ls_goodness_of_fit_ref 1.063
_refine_ls_hydrogen_treatment constr
_refine_ls_matrix_type full
_refine_ls_number_parameters 868
_refine_ls_number_reflns 24251
_refine_ls_number_restraints 0
_refine_ls_restrained_S_all 1.063
_refine_ls_R_factor_all 0.0746
_refine_ls_R_factor_gt 0.0558
_refine_ls_shift/su_max 0.004
_refine_ls_shift/su_mean 0.000
_refine_ls_structure_factor_coef Fsqd
_refine_ls_weighting_details 'w=1/[\s^2^(Fo^2^)+(0.0597P)^2^+11.8271P] where P=(Fo^2^+2Fc^2^)/3'
_refine_ls_weighting_scheme calc
_refine_ls_wR_factor_gt 0.1366
_refine_ls_wR_factor_ref 0.1502
_reflns_Friedel_coverage 0.000
_reflns_number_gt 19332
_reflns_number_total 24251
_reflns_threshold_expression 'I > 2\s(I)'
_cod_data_source_file ja7b03053_si_002.cif
_cod_data_source_block tButBuMo+
_cod_depositor_comments 'Adding full bibliography for 4126047--4126059.cif.'
_cod_database_code 4126053
_shelxl_version_number 2013-4
_shelx_space_group_comment
;
The symmetry employed for this shelxl refinement is uniquely defined
by the following loop, which should always be used as a source of
symmetry information in preference to the above space-group names.
They are only intended as comments.
;
_shelx_estimated_absorpt_t_max 0.948
_shelx_estimated_absorpt_t_min 0.874
_olex2_refinement_description
;
1. Fixed Uiso
 At 1.2 times of:
  All C(H) groups, All C(H,H) groups
 At 1.5 times of:
  All C(H,H,H) groups
2. Rigid bond restraints
 F13, F15
 with sigma for 1-2 distances of 0.01 and sigma for 1-3 distances of 0.01
 F14, F15
 with sigma for 1-2 distances of 0.01 and sigma for 1-3 distances of 0.01
 F13A, F15A
 with sigma for 1-2 distances of 0.01 and sigma for 1-3 distances of 0.01
 F14A, F15A
 with sigma for 1-2 distances of 0.01 and sigma for 1-3 distances of 0.01
 F15, F15A
 with sigma for 1-2 distances of 0.01 and sigma for 1-3 distances of 0.01
3. Uiso/Uaniso restraints and constraints
Uanis(F1) = Uanis(F1A)
Uanis(F2) = Uanis(F2A)
Uanis(F3) = Uanis(F3A)
Uanis(F4) = Uanis(F4A)
Uanis(F6) = Uanis(F6A)
Uanis(F6) = Uanis(F4A)
Uanis(F5) = Uanis(F6A)
Uanis(F5) = Uanis(F5A)
Uanis(F4) = Uanis(F5A)
Uanis(F13) = Uanis(F13A)
Uanis(F14) = Uanis(F14A)
4. Others
 Sof(F1A)=Sof(F2A)=Sof(F3A)=1-FVAR(1)
 Sof(F3)=Sof(F1)=Sof(F2)=FVAR(1)
 Sof(F6A)=Sof(F4A)=Sof(F5A)=1-FVAR(2)
 Sof(F6)=Sof(F4)=Sof(F5)=FVAR(2)
 Sof(F9A)=Sof(F8A)=Sof(F7A)=1-FVAR(3)
 Sof(F9)=Sof(F8)=Sof(F7)=FVAR(3)
 Sof(F14A)=1-FVAR(4)
 Sof(F13)=Sof(F14)=Sof(F15)=FVAR(4)
5.a Secondary CH2 refined with riding coordinates:
 C3(H3A,H3B), C5(H5A,H5B), C2(H2A,H2B), C4(H4A,H4B)
5.b Aromatic/amide H refined with riding coordinates:
 C32(H32), C36(H36), C45(H45), C43(H43), C40(H40), C30(H30), C52(H52),
 C46(H46), C56(H56), C28(H28), C24(H24), C54(H54), C38(H38), C25(H25), C23(H23),
  C26(H26), C22(H22)
5.c Idealised Me refined as rotating group:
 C12(H12A,H12B,H12C), C16(H16A,H16B,H16C), C11(H11A,H11B,H11C), C18(H18A,H18B,
 H18C), C19(H19A,H19B,H19C), C21(H21A,H21B,H21C), C8(H8A,H8B,H8C), C13(H13A,
 H13B,H13C), C14(H14A,H14B,H14C), C17(H17A,H17B,H17C), C9(H9A,H9B,H9C), C7(H7A,
 H7B,H7C)
;
_olex2_submission_special_instructions 'No special instructions were received'

loop_
_space_group_symop_operation_xyz
'x, y, z'
'-x, y+1/2, -z+1/2'
'-x, -y, -z'
'x, -y-1/2, z-1/2'

loop_
_atom_site_label
_atom_site_type_symbol
_atom_site_fract_x
_atom_site_fract_y
_atom_site_fract_z
_atom_site_U_iso_or_equiv
_atom_site_adp_type
_atom_site_occupancy
_atom_site_site_symmetry_order
_atom_site_calc_flag
_atom_site_refinement_flags_posn
_atom_site_refinement_flags_adp
_atom_site_refinement_flags_occupancy
_atom_site_disorder_assembly
_atom_site_disorder_group
Mo1 Mo 0.14262(2) 0.67928(2) 0.68368(2) 0.01406(4) Uani 1 1 d . . . . .
P2 P 0.11913(4) 0.75614(2) 0.74104(3) 0.01273(9) Uani 1 1 d . . . . .
P1 P -0.03699(4) 0.68385(2) 0.61293(3) 0.01342(9) Uani 1 1 d . . . . .
N1 N 0.02917(13) 0.67814(6) 0.77545(10) 0.0128(3) Uani 1 1 d . . . . .
F12 F 0.94310(13) 0.51203(8) 0.39265(11) 0.0413(4) Uani 1 1 d . . . . .
F10 F 1.00322(13) 0.50533(8) 0.28923(12) 0.0432(4) Uani 1 1 d . . . . .
F20 F 0.15564(14) 0.58122(7) 0.09418(11) 0.0397(4) Uani 1 1 d . . . . .
F19 F 0.13168(14) 0.57067(7) 0.21254(12) 0.0399(4) Uani 1 1 d . . . . .
F17 F 0.45136(16) 0.59333(7) 0.60978(11) 0.0450(5) Uani 1 1 d . . . . .
F18 F 0.40832(14) 0.63892(7) 0.50287(10) 0.0391(4) Uani 1 1 d . . . . .
F21 F 0.07861(13) 0.51743(7) 0.11862(16) 0.0535(6) Uani 1 1 d . . . . .
N2 N -0.07776(13) 0.77734(6) 0.64720(11) 0.0158(3) Uani 1 1 d . . . . .
F11 F 0.97720(15) 0.57503(6) 0.33360(15) 0.0506(5) Uani 1 1 d . . . . .
F24 F 0.31640(19) 0.38278(7) 0.11426(13) 0.0548(6) Uani 1 1 d . . . . .
C29 C 0.65556(15) 0.51654(7) 0.51149(12) 0.0158(3) Uani 1 1 d . . . . .
F16 F 0.55249(17) 0.64856(8) 0.59183(14) 0.0530(6) Uani 1 1 d . . . . .
F22 F 0.46024(15) 0.38103(6) 0.20984(16) 0.0522(6) Uani 1 1 d . . . . .
O1 O 0.13859(16) 0.74447(7) 0.53289(12) 0.0304(4) Uani 1 1 d . . . . .
C35 C 0.53787(14) 0.61677(7) 0.24954(11) 0.0134(3) Uani 1 1 d . . . . .
F23 F 0.31766(19) 0.37529(7) 0.23976(16) 0.0562(6) Uani 1 1 d . . . . .
C27 C 0.57164(14) 0.55442(7) 0.37864(11) 0.0127(3) Uani 1 1 d . . . . .
C32 C 0.52019(15) 0.58373(7) 0.42214(11) 0.0144(3) Uani 1 1 d . . . . .
H32 H 0.4724 0.6069 0.3924 0.017 Uiso 1 1 calc R . . . .
C20 C 0.21821(16) 0.79647(7) 0.80642(13) 0.0188(4) Uani 1 1 d . . . . .
C12 C -0.22792(19) 0.64228(10) 0.53676(16) 0.0286(5) Uani 1 1 d . . . . .
H12A H -0.2312 0.6301 0.5907 0.043 Uiso 1 1 calc GR . . . .
H12B H -0.2687 0.6214 0.4928 0.043 Uiso 1 1 calc GR . . . .
H12C H -0.2555 0.6751 0.5289 0.043 Uiso 1 1 calc GR . . . .
C47 C 0.25823(16) 0.52218(8) 0.17905(13) 0.0180(3) Uani 1 1 d . . . . .
C36 C 0.57998(16) 0.65495(7) 0.30206(12) 0.0167(3) Uani 1 1 d . . . . .
H36 H 0.6161 0.6480 0.3578 0.020 Uiso 1 1 calc R . . . .
C45 C 0.34703(16) 0.54960(7) 0.21102(13) 0.0172(3) Uani 1 1 d . . . . .
H45 H 0.3405 0.5835 0.2155 0.021 Uiso 1 1 calc R . . . .
C43 C 0.44877(17) 0.47878(7) 0.22935(13) 0.0182(4) Uani 1 1 d . . . . .
H43 H 0.5135 0.4630 0.2464 0.022 Uiso 1 1 calc R . . . .
C40 C 0.48955(16) 0.62964(8) 0.16683(12) 0.0177(3) Uani 1 1 d . . . . .
H40 H 0.4614 0.6050 0.1279 0.021 Uiso 1 1 calc R . . . .
C44 C 0.44468(15) 0.52916(7) 0.23662(11) 0.0147(3) Uani 1 1 d . . . . .
C30 C 0.60523(16) 0.54658(8) 0.55323(12) 0.0176(3) Uani 1 1 d . . . . .
H30 H 0.6172 0.5443 0.6115 0.021 Uiso 1 1 calc R . . . .
C53 C 0.83080(16) 0.53021(7) 0.26191(13) 0.0176(3) Uani 1 1 d . . . . .
C3 C -0.07177(15) 0.67451(7) 0.70939(12) 0.0157(3) Uani 1 1 d . . . . .
H3A H -0.1205 0.6996 0.7170 0.019 Uiso 1 1 calc R . . . .
H3B H -0.1034 0.6424 0.7102 0.019 Uiso 1 1 calc R . . . .
C52 C 0.74892(16) 0.54391(7) 0.29242(12) 0.0157(3) Uani 1 1 d . . . . .
H52 H 0.7634 0.5557 0.3475 0.019 Uiso 1 1 calc R . . . .
C5 C 0.02610(15) 0.79792(7) 0.67308(12) 0.0157(3) Uani 1 1 d . . . . .
H5A H 0.0244 0.8285 0.7030 0.019 Uiso 1 1 calc R . . . .
H5B H 0.0492 0.8053 0.6235 0.019 Uiso 1 1 calc R . . . .
C51 C 0.64638(15) 0.54092(7) 0.24495(12) 0.0146(3) Uani 1 1 d . . . . .
C48 C 0.36036(18) 0.45146(7) 0.19789(13) 0.0207(4) Uani 1 1 d . . . . .
C10 C -0.11608(17) 0.64259(8) 0.53349(13) 0.0195(4) Uani 1 1 d . . . . .
C37 C 0.57120(18) 0.70276(7) 0.27596(14) 0.0209(4) Uani 1 1 d . . . . .
C16 C -0.0516(2) 0.65593(9) 0.88857(15) 0.0282(5) Uani 1 1 d . . . . .
H16A H -0.0421 0.6891 0.9094 0.042 Uiso 1 1 calc GR . . . .
H16B H -0.0476 0.6338 0.9347 0.042 Uiso 1 1 calc GR . . . .
H16C H -0.1191 0.6529 0.8481 0.042 Uiso 1 1 calc GR . . . .
C31 C 0.53667(15) 0.58015(7) 0.50727(12) 0.0155(3) Uani 1 1 d . . . . .
C2 C 0.04648(16) 0.72916(7) 0.80623(12) 0.0154(3) Uani 1 1 d . . . . .
H2A H 0.0863 0.7301 0.8652 0.018 Uiso 1 1 calc R . . . .
H2B H -0.0197 0.7461 0.7996 0.018 Uiso 1 1 calc R . . . .
F9 F 0.6160(10) 0.5153(7) -0.0072(8) 0.060(3) Uani 0.56(4) 1 d . . P A 1
C4 C -0.09083(16) 0.74420(7) 0.57759(12) 0.0165(3) Uani 1 1 d . . . . .
H4A H -0.0558 0.7574 0.5379 0.020 Uiso 1 1 calc R . . . .
H4B H -0.1649 0.7411 0.5486 0.020 Uiso 1 1 calc R . . . .
F6 F 0.5701(5) 0.7835(2) 0.3214(5) 0.0525(6) Uani 0.518(5) 1 d . . P B 1
C46 C 0.26413(17) 0.47292(8) 0.17200(13) 0.0202(4) Uani 1 1 d . . . . .
H46 H 0.2041 0.4542 0.1500 0.024 Uiso 1 1 calc R . . . .
C6 C -0.16169(17) 0.81428(8) 0.63819(14) 0.0208(4) Uani 1 1 d . . . . .
C56 C 0.63075(18) 0.52442(8) 0.16355(13) 0.0205(4) Uani 1 1 d . . . . .
H56 H 0.5624 0.5214 0.1290 0.025 Uiso 1 1 calc R . . . .
C11 C -0.1088(2) 0.65994(9) 0.44864(14) 0.0291(5) Uani 1 1 d . . . . .
H11A H -0.1405 0.6918 0.4369 0.044 Uiso 1 1 calc GR . . . .
H11B H -0.1448 0.6372 0.4059 0.044 Uiso 1 1 calc GR . . . .
H11C H -0.0363 0.6619 0.4489 0.044 Uiso 1 1 calc GR . . . .
C1 C 0.14110(17) 0.72060(8) 0.59039(14) 0.0204(4) Uani 1 1 d . . . . .
C28 C 0.63795(15) 0.51990(7) 0.42588(12) 0.0152(3) Uani 1 1 d . . . . .
H28 H 0.6720 0.4981 0.3988 0.018 Uiso 1 1 calc R . . . .
C15 C 0.03284(18) 0.64348(7) 0.84708(13) 0.0190(4) Uani 1 1 d . . . . .
C39 C 0.48203(17) 0.67720(8) 0.14070(13) 0.0208(4) Uani 1 1 d . . . . .
C24 C 0.2435(2) 0.61122(9) 0.75083(17) 0.0288(5) Uani 1 1 d . . . . .
H24 H 0.2320 0.5943 0.7965 0.035 Uiso 1 1 calc R . . . .
C18 C 0.2978(2) 0.76574(9) 0.86768(18) 0.0339(6) Uani 1 1 d . . . . .
H18A H 0.2648 0.7491 0.9049 0.051 Uiso 1 1 calc GR . . . .
H18B H 0.3530 0.7865 0.9001 0.051 Uiso 1 1 calc GR . . . .
H18C H 0.3267 0.7420 0.8373 0.051 Uiso 1 1 calc GR . . . .
C54 C 0.81338(19) 0.51489(8) 0.18086(14) 0.0218(4) Uani 1 1 d . . . . .
H54 H 0.8690 0.5064 0.1593 0.026 Uiso 1 1 calc R . . . .
C19 C 0.1716(2) 0.83286(9) 0.85383(16) 0.0301(5) Uani 1 1 d . . . . .
H19A H 0.1229 0.8535 0.8145 0.045 Uiso 1 1 calc GR . . . .
H19B H 0.2264 0.8527 0.8889 0.045 Uiso 1 1 calc GR . . . .
H19C H 0.1355 0.8157 0.8885 0.045 Uiso 1 1 calc GR . . . .
C58 C 0.93785(18) 0.53111(8) 0.31810(15) 0.0226(4) Uani 1 1 d . . . . .
C21 C 0.2713(2) 0.82158(9) 0.74812(17) 0.0290(5) Uani 1 1 d . . . . .
H21A H 0.2976 0.7973 0.7169 0.044 Uiso 1 1 calc GR . . . .
H21B H 0.3284 0.8412 0.7806 0.044 Uiso 1 1 calc GR . . . .
H21C H 0.2217 0.8423 0.7096 0.044 Uiso 1 1 calc GR . . . .
C8 C -0.2671(2) 0.79027(13) 0.6081(2) 0.0406(7) Uani 1 1 d . . . . .
H8A H -0.2822 0.7836 0.5487 0.061 Uiso 1 1 calc GR . . . .
H8B H -0.3198 0.8118 0.6181 0.061 Uiso 1 1 calc GR . . . .
H8C H -0.2669 0.7600 0.6381 0.061 Uiso 1 1 calc GR . . . .
C49 C 0.3655(2) 0.39793(9) 0.18983(18) 0.0323(6) Uani 1 1 d . . . . .
C13 C -0.0715(2) 0.59180(8) 0.54976(16) 0.0293(5) Uani 1 1 d . . . . .
H13A H -0.0015 0.5915 0.5437 0.044 Uiso 1 1 calc GR . . . .
H13B H -0.1146 0.5694 0.5099 0.044 Uiso 1 1 calc GR . . . .
H13C H -0.0699 0.5819 0.6061 0.044 Uiso 1 1 calc GR . . . .
B1 B 0.54986(16) 0.56002(7) 0.27801(13) 0.0131(3) Uani 1 1 d . . . . .
C38 C 0.52174(18) 0.71440(8) 0.19499(15) 0.0227(4) Uani 1 1 d . . . . .
H38 H 0.5151 0.7470 0.1770 0.027 Uiso 1 1 calc R . . . .
F3 F 0.4742(2) 0.72156(14) 0.01990(17) 0.0726(12) Uani 0.801(4) 1 d . . P C 1
C14 C 0.1380(2) 0.64722(9) 0.91090(14) 0.0256(4) Uani 1 1 d . . . . .
H14A H 0.1916 0.6510 0.8823 0.038 Uiso 1 1 calc GR . . . .
H14B H 0.1510 0.6179 0.9446 0.038 Uiso 1 1 calc GR . . . .
H14C H 0.1386 0.6752 0.9466 0.038 Uiso 1 1 calc GR . . . .
C25 C 0.1980(2) 0.60016(9) 0.66700(18) 0.0285(5) Uani 1 1 d . . . . .
H25 H 0.1503 0.5749 0.6466 0.034 Uiso 1 1 calc R . . . .
C17 C 0.0165(2) 0.59198(8) 0.81421(16) 0.0271(5) Uani 1 1 d . . . . .
H17A H -0.0561 0.5873 0.7845 0.041 Uiso 1 1 calc GR . . . .
H17B H 0.0360 0.5693 0.8606 0.041 Uiso 1 1 calc GR . . . .
H17C H 0.0591 0.5863 0.7765 0.041 Uiso 1 1 calc GR . . . .
C23 C 0.3051(2) 0.66505(10) 0.6748(2) 0.0330(6) Uani 1 1 d . . . . .
H23 H 0.3420 0.6909 0.6595 0.040 Uiso 1 1 calc R . . . .
C26 C 0.2355(2) 0.63302(10) 0.61904(17) 0.0305(5) Uani 1 1 d . . . . .
H26 H 0.2182 0.6339 0.5603 0.037 Uiso 1 1 calc R . . . .
C50 C 0.15656(18) 0.54721(9) 0.15104(16) 0.0252(4) Uani 1 1 d . . . . .
C33 C 0.73440(18) 0.48213(9) 0.56029(15) 0.0236(4) Uani 1 1 d . . . . .
C22 C 0.3087(2) 0.65114(10) 0.75649(19) 0.0324(5) Uani 1 1 d . . . . .
H22 H 0.3480 0.6661 0.8060 0.039 Uiso 1 1 calc R . . . .
C57 C 0.6908(3) 0.49475(13) 0.04468(17) 0.0409(7) Uani 1 1 d . . . . .
C55 C 0.7125(2) 0.51233(9) 0.13200(13) 0.0242(4) Uani 1 1 d . . . . .
F4 F 0.6060(5) 0.73065(15) 0.4140(3) 0.0525(6) Uani 0.518(5) 1 d . . P B 1
C34 C 0.48653(19) 0.61469(9) 0.55222(14) 0.0236(4) Uani 1 1 d . . . . .
C9 C -0.1534(3) 0.85484(12) 0.5789(2) 0.0438(8) Uani 1 1 d . . . . .
H9A H -0.0872 0.8712 0.5998 0.066 Uiso 1 1 calc GR . . . .
H9B H -0.2094 0.8779 0.5749 0.066 Uiso 1 1 calc GR . . . .
H9C H -0.1584 0.8413 0.5241 0.066 Uiso 1 1 calc GR . . . .
F8 F 0.7746(11) 0.5023(11) 0.0165(8) 0.087(5) Uani 0.56(4) 1 d . . P A 1
F5 F 0.7147(4) 0.74928(16) 0.3445(4) 0.0525(6) Uani 0.518(5) 1 d . . P B 1
C7 C -0.1555(2) 0.83425(12) 0.72383(18) 0.0367(6) Uani 1 1 d . . . . .
H7A H -0.1626 0.8078 0.7605 0.055 Uiso 1 1 calc GR . . . .
H7B H -0.2110 0.8576 0.7198 0.055 Uiso 1 1 calc GR . . . .
H7C H -0.0889 0.8501 0.7463 0.055 Uiso 1 1 calc GR . . . .
C41 C 0.6158(3) 0.74225(9) 0.3349(2) 0.0366(6) Uani 1 1 d . . . . .
C42 C 0.4269(2) 0.68953(11) 0.05315(17) 0.0342(6) Uani 1 1 d . . . . .
F1 F 0.4123(5) 0.65290(14) 0.00150(18) 0.110(2) Uani 0.801(4) 1 d . . P C 1
F2 F 0.3342(2) 0.7067(2) 0.0460(2) 0.102(2) Uani 0.801(4) 1 d . . P C 1
F7 F 0.673(2) 0.4486(5) 0.0392(9) 0.095(7) Uani 0.56(4) 1 d . . P A 1
F1A F 0.474(2) 0.6766(6) 0.0051(8) 0.110(2) Uani 0.199(4) 1 d . . P C 2
F2A F 0.3434(11) 0.6712(10) 0.0292(9) 0.102(2) Uani 0.199(4) 1 d . . P C 2
F3A F 0.4146(10) 0.7381(6) 0.0445(7) 0.0726(12) Uani 0.199(4) 1 d . . P C 2
F6A F 0.6994(4) 0.76318(17) 0.3156(4) 0.0525(6) Uani 0.482(5) 1 d . . P B 2
F4A F 0.5466(5) 0.7785(2) 0.3258(6) 0.0525(6) Uani 0.482(5) 1 d . . P B 2
F5A F 0.6534(5) 0.72964(16) 0.4125(4) 0.0525(6) Uani 0.482(5) 1 d . . P B 2
F9A F 0.633(2) 0.5264(11) -0.0078(10) 0.082(6) Uani 0.44(4) 1 d . . P A 2
F8A F 0.7673(16) 0.4815(10) 0.0209(10) 0.079(6) Uani 0.44(4) 1 d . . P A 2
F7A F 0.628(2) 0.4561(12) 0.0308(14) 0.095(7) Uani 0.44(4) 1 d . . P A 2
F13 F 0.8103(2) 0.47377(13) 0.52673(17) 0.0559(10) Uani 0.806(5) 1 d . U P D 1
F14 F 0.7883(3) 0.50217(12) 0.63351(19) 0.0648(10) Uani 0.806(5) 1 d . U P D 1
F15 F 0.6992(3) 0.44165(17) 0.5750(5) 0.134(3) Uani 0.806(5) 1 d . U P D 1
F13A F 0.7586(8) 0.4481(5) 0.5136(6) 0.0559(10) Uani 0.232(6) 1 d . U . D 2
F15A F 0.7025(9) 0.4590(5) 0.6127(7) 0.094(6) Uani 0.329(11) 1 d . U . D 2
F14A F 0.8173(11) 0.5000(5) 0.5939(8) 0.0648(10) Uani 0.194(5) 1 d . U P D 2

loop_
_atom_site_aniso_label
_atom_site_aniso_U_11
_atom_site_aniso_U_22
_atom_site_aniso_U_33
_atom_site_aniso_U_23
_atom_site_aniso_U_13
_atom_site_aniso_U_12
Mo1 0.01395(7) 0.01262(7) 0.01661(7) 0.00045(5) 0.00589(5) 0.00016(5)
P2 0.0131(2) 0.01080(19) 0.01322(19) 0.00076(15) 0.00186(15) -0.00209(15)
P1 0.0144(2) 0.0134(2) 0.01235(19) -0.00196(15) 0.00348(16) -0.00159(16)
N1 0.0143(7) 0.0109(6) 0.0127(6) -0.0001(5) 0.0030(5) -0.0025(5)
F12 0.0245(8) 0.0632(12) 0.0321(8) 0.0134(8) 0.0007(6) 0.0006(8)
F10 0.0238(8) 0.0563(12) 0.0492(11) -0.0176(9) 0.0094(7) 0.0094(7)
F20 0.0306(8) 0.0516(11) 0.0365(9) 0.0177(8) 0.0083(7) 0.0139(8)
F19 0.0379(9) 0.0436(10) 0.0449(10) -0.0048(8) 0.0223(8) 0.0098(8)
F17 0.0607(12) 0.0524(11) 0.0368(9) 0.0191(8) 0.0381(9) 0.0289(9)
F18 0.0449(10) 0.0483(10) 0.0258(7) 0.0070(7) 0.0124(7) 0.0316(8)
F21 0.0186(8) 0.0364(10) 0.0951(17) -0.0183(10) -0.0018(9) -0.0040(7)
N2 0.0147(7) 0.0147(7) 0.0166(7) -0.0030(5) 0.0020(6) 0.0009(5)
F11 0.0370(10) 0.0215(8) 0.0800(15) -0.0027(8) -0.0061(9) -0.0076(7)
F24 0.0758(15) 0.0248(8) 0.0441(11) -0.0160(7) -0.0162(10) 0.0006(9)
C29 0.0149(8) 0.0170(8) 0.0150(8) 0.0041(6) 0.0034(6) 0.0013(6)
F16 0.0474(11) 0.0520(12) 0.0610(13) -0.0364(10) 0.0173(10) -0.0010(9)
F22 0.0362(10) 0.0176(7) 0.0897(16) -0.0142(8) -0.0042(10) 0.0033(7)
O1 0.0370(10) 0.0317(9) 0.0272(9) 0.0086(7) 0.0167(8) 0.0006(8)
C35 0.0134(7) 0.0132(7) 0.0135(7) 0.0005(6) 0.0034(6) 0.0009(6)
F23 0.0691(15) 0.0239(8) 0.0739(15) 0.0138(9) 0.0167(12) -0.0108(9)
C27 0.0128(7) 0.0119(7) 0.0130(7) 0.0000(5) 0.0029(6) -0.0008(6)
C32 0.0130(7) 0.0166(8) 0.0128(7) 0.0005(6) 0.0023(6) 0.0008(6)
C20 0.0173(9) 0.0142(8) 0.0208(9) 0.0015(6) -0.0015(7) -0.0043(6)
C12 0.0226(11) 0.0310(12) 0.0281(11) -0.0049(9) -0.0001(8) -0.0101(9)
C47 0.0167(8) 0.0199(9) 0.0174(8) -0.0016(7) 0.0049(7) -0.0015(7)
C36 0.0198(9) 0.0117(7) 0.0164(8) 0.0007(6) 0.0015(7) 0.0010(6)
C45 0.0171(8) 0.0161(8) 0.0190(8) -0.0026(6) 0.0058(7) -0.0016(6)
C43 0.0203(9) 0.0137(8) 0.0168(8) -0.0008(6) -0.0013(7) -0.0008(7)
C40 0.0174(8) 0.0208(9) 0.0143(8) 0.0028(6) 0.0032(6) -0.0012(7)
C44 0.0178(8) 0.0137(7) 0.0116(7) -0.0016(6) 0.0025(6) -0.0014(6)
C30 0.0170(8) 0.0236(9) 0.0117(7) 0.0030(6) 0.0033(6) 0.0008(7)
C53 0.0199(9) 0.0139(8) 0.0209(9) 0.0016(6) 0.0090(7) 0.0006(6)
C3 0.0147(8) 0.0182(8) 0.0144(8) -0.0020(6) 0.0045(6) -0.0041(6)
C52 0.0193(8) 0.0118(7) 0.0174(8) -0.0011(6) 0.0072(7) -0.0014(6)
C5 0.0172(8) 0.0106(7) 0.0172(8) -0.0003(6) 0.0011(6) -0.0011(6)
C51 0.0186(8) 0.0123(7) 0.0129(7) 0.0004(6) 0.0044(6) 0.0010(6)
C48 0.0262(10) 0.0127(8) 0.0192(9) -0.0012(6) -0.0003(7) -0.0037(7)
C10 0.0240(10) 0.0171(8) 0.0158(8) -0.0041(6) 0.0030(7) -0.0051(7)
C37 0.0231(10) 0.0116(8) 0.0262(10) 0.0015(7) 0.0035(8) 0.0013(7)
C16 0.0382(13) 0.0293(11) 0.0241(10) 0.0016(9) 0.0201(10) -0.0047(10)
C31 0.0134(8) 0.0198(8) 0.0141(8) 0.0007(6) 0.0050(6) 0.0024(6)
C2 0.0189(8) 0.0127(7) 0.0146(8) -0.0014(6) 0.0045(6) -0.0021(6)
F9 0.049(4) 0.101(9) 0.020(3) -0.014(4) -0.005(2) 0.036(4)
C4 0.0177(8) 0.0163(8) 0.0138(8) -0.0021(6) 0.0013(6) 0.0007(6)
F6 0.0581(15) 0.0228(7) 0.0639(11) -0.0107(7) -0.0043(13) -0.0036(9)
C46 0.0221(9) 0.0195(9) 0.0171(8) -0.0022(7) 0.0023(7) -0.0059(7)
C6 0.0179(9) 0.0226(9) 0.0213(9) -0.0024(7) 0.0045(7) 0.0066(7)
C56 0.0238(10) 0.0229(9) 0.0146(8) -0.0004(7) 0.0046(7) 0.0061(8)
C11 0.0433(14) 0.0266(11) 0.0165(9) -0.0057(8) 0.0068(9) -0.0071(10)
C1 0.0175(9) 0.0209(9) 0.0254(10) -0.0045(7) 0.0104(8) 0.0004(7)
C28 0.0163(8) 0.0142(7) 0.0154(8) 0.0020(6) 0.0050(6) 0.0002(6)
C15 0.0273(10) 0.0146(8) 0.0167(8) 0.0020(6) 0.0090(7) -0.0037(7)
C39 0.0167(9) 0.0258(10) 0.0176(9) 0.0100(7) 0.0011(7) 0.0012(7)
C24 0.0294(12) 0.0242(11) 0.0344(12) 0.0080(9) 0.0115(10) 0.0119(9)
C18 0.0296(12) 0.0223(10) 0.0356(13) 0.0048(9) -0.0148(10) -0.0056(9)
C54 0.0267(10) 0.0209(9) 0.0210(9) 0.0025(7) 0.0121(8) 0.0069(8)
C19 0.0357(13) 0.0235(10) 0.0265(11) -0.0093(9) 0.0006(10) -0.0055(9)
C58 0.0194(9) 0.0189(9) 0.0317(11) -0.0022(8) 0.0108(8) -0.0008(7)
C21 0.0228(11) 0.0269(11) 0.0354(13) 0.0060(9) 0.0050(9) -0.0100(9)
C8 0.0176(11) 0.0494(17) 0.0542(18) -0.0209(14) 0.0090(11) 0.0031(11)
C49 0.0351(13) 0.0159(9) 0.0356(13) -0.0030(9) -0.0073(10) -0.0046(9)
C13 0.0402(14) 0.0162(9) 0.0267(11) -0.0057(8) 0.0010(10) -0.0032(9)
B1 0.0146(8) 0.0124(8) 0.0115(8) -0.0008(6) 0.0022(6) 0.0002(6)
C38 0.0203(9) 0.0171(9) 0.0295(11) 0.0093(8) 0.0046(8) 0.0030(7)
F3 0.0485(17) 0.116(3) 0.0421(14) 0.0550(17) -0.0068(12) -0.0278(17)
C14 0.0345(12) 0.0231(10) 0.0162(9) 0.0037(7) 0.0017(8) 0.0012(9)
C25 0.0271(11) 0.0180(9) 0.0406(13) -0.0014(9) 0.0095(10) 0.0040(8)
C17 0.0411(14) 0.0144(9) 0.0278(11) 0.0017(8) 0.0127(10) -0.0048(9)
C23 0.0198(11) 0.0263(11) 0.0583(17) 0.0052(11) 0.0200(11) 0.0055(9)
C26 0.0351(13) 0.0292(12) 0.0332(12) 0.0000(9) 0.0196(11) 0.0134(10)
C50 0.0175(9) 0.0239(10) 0.0333(12) -0.0054(9) 0.0057(8) -0.0026(8)
C33 0.0191(9) 0.0270(10) 0.0250(10) 0.0115(8) 0.0065(8) 0.0062(8)
C22 0.0221(11) 0.0274(12) 0.0422(14) -0.0026(10) -0.0003(10) 0.0086(9)
C57 0.0461(17) 0.0585(19) 0.0181(11) -0.0057(11) 0.0088(11) 0.0200(15)
C55 0.0327(12) 0.0275(10) 0.0138(8) 0.0002(7) 0.0086(8) 0.0100(9)
F4 0.0581(15) 0.0228(7) 0.0639(11) -0.0107(7) -0.0043(13) -0.0036(9)
C34 0.0249(10) 0.0302(11) 0.0180(9) 0.0014(8) 0.0095(8) 0.0079(8)
C9 0.0440(17) 0.0406(16) 0.0514(18) 0.0239(14) 0.0207(14) 0.0260(13)
F8 0.052(4) 0.191(15) 0.026(3) -0.029(6) 0.026(3) -0.005(7)
F5 0.0581(15) 0.0228(7) 0.0639(11) -0.0107(7) -0.0043(13) -0.0036(9)
C7 0.0361(14) 0.0420(15) 0.0311(13) -0.0159(11) 0.0075(11) 0.0118(12)
C41 0.0438(16) 0.0160(10) 0.0423(15) -0.0024(9) -0.0010(12) -0.0001(10)
C42 0.0303(13) 0.0420(14) 0.0241(11) 0.0176(10) -0.0025(9) -0.0013(11)
F1 0.221(6) 0.055(2) 0.0198(11) 0.0056(13) -0.024(2) 0.008(3)
F2 0.0361(14) 0.226(6) 0.0406(16) 0.052(3) 0.0063(12) 0.062(3)
F7 0.185(17) 0.051(4) 0.036(3) -0.024(3) 0.010(7) 0.019(8)
F1A 0.221(6) 0.055(2) 0.0198(11) 0.0056(13) -0.024(2) 0.008(3)
F2A 0.0361(14) 0.226(6) 0.0406(16) 0.052(3) 0.0063(12) 0.062(3)
F3A 0.0485(17) 0.116(3) 0.0421(14) 0.0550(17) -0.0068(12) -0.0278(17)
F6A 0.0581(15) 0.0228(7) 0.0639(11) -0.0107(7) -0.0043(13) -0.0036(9)
F4A 0.0581(15) 0.0228(7) 0.0639(11) -0.0107(7) -0.0043(13) -0.0036(9)
F5A 0.0581(15) 0.0228(7) 0.0639(11) -0.0107(7) -0.0043(13) -0.0036(9)
F9A 0.130(13) 0.098(11) 0.010(4) 0.011(5) 0.009(6) 0.053(10)
F8A 0.059(8) 0.143(13) 0.032(4) -0.032(6) 0.007(4) 0.054(9)
F7A 0.136(15) 0.107(15) 0.047(7) -0.054(9) 0.033(8) -0.043(9)
F13 0.0406(15) 0.087(2) 0.0469(14) 0.0329(15) 0.0233(13) 0.0430(15)
F14 0.0618(19) 0.0779(19) 0.0340(15) -0.0067(14) -0.0215(13) 0.0385(16)
F15 0.0232(15) 0.053(2) 0.292(8) 0.105(4) -0.011(3) -0.0077(15)
F13A 0.0406(15) 0.087(2) 0.0469(14) 0.0329(15) 0.0233(13) 0.0430(15)
F15A 0.096(8) 0.128(11) 0.083(7) 0.100(8) 0.070(6) 0.079(8)
F14A 0.0618(19) 0.0779(19) 0.0340(15) -0.0067(14) -0.0215(13) 0.0385(16)

loop_
_atom_type_symbol
_atom_type_description
_atom_type_scat_dispersion_real
_atom_type_scat_dispersion_imag
_atom_type_scat_source
C C 0.0033 0.0016 'International Tables Vol C Tables 4.2.6.8 and 6.1.1.4'
H H 0.0000 0.0000 'International Tables Vol C Tables 4.2.6.8 and 6.1.1.4'
B B 0.0013 0.0007 'International Tables Vol C Tables 4.2.6.8 and 6.1.1.4'
F F 0.0171 0.0103 'International Tables Vol C Tables 4.2.6.8 and 6.1.1.4'
Mo Mo -1.6832 0.6857 'International Tables Vol C Tables 4.2.6.8 and 6.1.1.4'
N N 0.0061 0.0033 'International Tables Vol C Tables 4.2.6.8 and 6.1.1.4'
O O 0.0106 0.0060 'International Tables Vol C Tables 4.2.6.8 and 6.1.1.4'
P P 0.1023 0.0942 'International Tables Vol C Tables 4.2.6.8 and 6.1.1.4'

loop_
_geom_angle_atom_site_label_1
_geom_angle_atom_site_label_2
_geom_angle_atom_site_label_3
_geom_angle
P2 Mo1 N1 65.44(4)
P2 Mo1 C24 128.84(7)
P1 Mo1 P2 85.636(17)
P1 Mo1 N1 65.76(4)
P1 Mo1 C24 129.59(7)
C1 Mo1 P2 79.96(6)
C1 Mo1 P1 77.51(7)
C1 Mo1 N1 130.26(7)
C1 Mo1 C24 135.91(9)
C1 Mo1 C25 112.79(9)
C1 Mo1 C23 81.07(10)
C1 Mo1 C26 80.30(9)
C1 Mo1 C22 114.16(10)
C24 Mo1 N1 93.81(7)
C25 Mo1 P2 163.03(7)
C25 Mo1 P1 107.55(7)
C25 Mo1 N1 109.61(8)
C25 Mo1 C24 34.21(9)
C25 Mo1 C22 57.96(10)
C23 Mo1 P2 114.70(8)
C23 Mo1 P1 147.26(9)
C23 Mo1 N1 145.03(9)
C23 Mo1 C24 57.66(10)
C23 Mo1 C25 59.19(10)
C23 Mo1 C22 35.33(11)
C26 Mo1 P2 147.91(8)
C26 Mo1 P1 114.28(8)
C26 Mo1 N1 144.71(8)
C26 Mo1 C24 57.77(9)
C26 Mo1 C25 35.15(10)
C26 Mo1 C23 36.85(11)
C26 Mo1 C22 59.43(11)
C22 Mo1 P2 107.26(7)
C22 Mo1 P1 163.55(7)
C22 Mo1 N1 109.73(9)
C22 Mo1 C24 34.01(10)
C20 P2 Mo1 128.38(7)
C5 P2 Mo1 116.82(6)
C5 P2 C20 104.11(9)
C2 P2 Mo1 91.67(6)
C2 P2 C20 108.22(10)
C2 P2 C5 103.94(9)
C3 P1 Mo1 91.47(7)
C3 P1 C10 108.21(9)
C3 P1 C4 103.75(9)
C10 P1 Mo1 128.91(8)
C4 P1 Mo1 117.44(7)
C4 P1 C10 103.24(9)
C3 N1 Mo1 97.68(10)
C3 N1 C15 111.34(15)
C2 N1 Mo1 97.99(11)
C2 N1 C3 109.87(15)
C2 N1 C15 110.68(14)
C15 N1 Mo1 127.68(12)
C5 N2 C6 113.46(16)
C4 N2 C5 112.17(16)
C4 N2 C6 115.28(16)
C30 C29 C28 120.98(18)
C30 C29 C33 118.85(18)
C28 C29 C33 120.07(19)
C36 C35 C40 115.38(17)
C36 C35 B1 123.63(16)
C40 C35 B1 120.83(17)
C32 C27 B1 120.60(16)
C28 C27 C32 115.73(17)
C28 C27 B1 123.63(16)
C27 C32 H32 118.8
C31 C32 C27 122.30(18)
C31 C32 H32 118.8
C18 C20 P2 108.76(15)
C18 C20 C21 108.5(2)
C19 C20 P2 111.94(16)
C19 C20 C18 109.5(2)
C19 C20 C21 111.5(2)
C21 C20 P2 106.53(16)
H12A C12 H12B 109.5
H12A C12 H12C 109.5
H12B C12 H12C 109.5
C10 C12 H12A 109.5
C10 C12 H12B 109.5
C10 C12 H12C 109.5
C45 C47 C50 119.04(19)
C46 C47 C45 120.7(2)
C46 C47 C50 120.29(19)
C35 C36 H36 118.7
C37 C36 C35 122.67(19)
C37 C36 H36 118.7
C47 C45 H45 118.7
C44 C45 C47 122.54(19)
C44 C45 H45 118.7
C44 C43 H43 119.2
C48 C43 H43 119.2
C48 C43 C44 121.7(2)
C35 C40 H40 119.1
C39 C40 C35 121.84(19)
C39 C40 H40 119.1
C45 C44 C43 115.80(18)
C45 C44 B1 123.75(17)
C43 C44 B1 120.37(17)
C29 C30 H30 121.0
C29 C30 C31 117.94(18)
C31 C30 H30 121.0
C52 C53 C58 119.44(19)
C54 C53 C52 120.6(2)
C54 C53 C58 119.97(19)
P1 C3 H3A 111.0
P1 C3 H3B 111.0
N1 C3 P1 104.01(12)
N1 C3 H3A 111.0
N1 C3 H3B 111.0
H3A C3 H3B 109.0
C53 C52 H52 118.8
C53 C52 C51 122.44(18)
C51 C52 H52 118.8
P2 C5 H5A 109.3
P2 C5 H5B 109.3
N2 C5 P2 111.74(13)
N2 C5 H5A 109.3
N2 C5 H5B 109.3
H5A C5 H5B 107.9
C52 C51 C56 115.79(18)
C52 C51 B1 122.92(17)
C56 C51 B1 121.06(18)
C43 C48 C49 121.3(2)
C46 C48 C43 121.22(19)
C46 C48 C49 117.5(2)
C12 C10 P1 110.90(15)
C12 C10 C11 110.7(2)
C11 C10 P1 107.63(15)
C13 C10 P1 108.66(16)
C13 C10 C12 109.5(2)
C13 C10 C11 109.4(2)
C36 C37 C41 120.5(2)
C38 C37 C36 120.7(2)
C38 C37 C41 118.8(2)
H16A C16 H16B 109.5
H16A C16 H16C 109.5
H16B C16 H16C 109.5
C15 C16 H16A 109.5
C15 C16 H16B 109.5
C15 C16 H16C 109.5
C32 C31 C34 120.56(18)
C30 C31 C32 120.90(18)
C30 C31 C34 118.40(18)
P2 C2 H2A 111.0
P2 C2 H2B 111.0
N1 C2 P2 103.82(12)
N1 C2 H2A 111.0
N1 C2 H2B 111.0
H2A C2 H2B 109.0
P1 C4 H4A 109.4
P1 C4 H4B 109.4
N2 C4 P1 111.21(13)
N2 C4 H4A 109.4
N2 C4 H4B 109.4
H4A C4 H4B 108.0
C47 C46 C48 118.11(19)
C47 C46 H46 120.9
C48 C46 H46 120.9
N2 C6 C8 110.2(2)
N2 C6 C9 112.27(19)
N2 C6 C7 108.01(19)
C9 C6 C8 109.6(2)
C7 C6 C8 106.0(2)
C7 C6 C9 110.7(2)
C51 C56 H56 119.0
C55 C56 C51 121.9(2)
C55 C56 H56 119.0
C10 C11 H11A 109.5
C10 C11 H11B 109.5
C10 C11 H11C 109.5
H11A C11 H11B 109.5
H11A C11 H11C 109.5
H11B C11 H11C 109.5
O1 C1 Mo1 178.1(2)
C29 C28 C27 122.09(18)
C29 C28 H28 119.0
C27 C28 H28 119.0
N1 C15 C16 110.45(18)
C14 C15 N1 109.33(17)
C14 C15 C16 109.28(19)
C17 C15 N1 109.50(17)
C17 C15 C16 108.92(19)
C17 C15 C14 109.3(2)
C40 C39 C42 120.2(2)
C38 C39 C40 121.35(19)
C38 C39 C42 118.4(2)
Mo1 C24 H24 124.5
C25 C24 Mo1 70.63(14)
C25 C24 H24 125.3
C22 C24 Mo1 71.19(14)
C22 C24 H24 125.3
C22 C24 C25 109.5(2)
C20 C18 H18A 109.5
C20 C18 H18B 109.5
C20 C18 H18C 109.5
H18A C18 H18B 109.5
H18A C18 H18C 109.5
H18B C18 H18C 109.5
C53 C54 H54 120.9
C53 C54 C55 118.1(2)
C55 C54 H54 120.9
C20 C19 H19A 109.5
C20 C19 H19B 109.5
C20 C19 H19C 109.5
H19A C19 H19B 109.5
H19A C19 H19C 109.5
H19B C19 H19C 109.5
F12 C58 C53 112.06(18)
F10 C58 F12 105.0(2)
F10 C58 C53 112.7(2)
F11 C58 F12 105.3(2)
F11 C58 F10 107.2(2)
F11 C58 C53 113.9(2)
C20 C21 H21A 109.5
C20 C21 H21B 109.5
C20 C21 H21C 109.5
H21A C21 H21B 109.5
H21A C21 H21C 109.5
H21B C21 H21C 109.5
C6 C8 H8A 109.5
C6 C8 H8B 109.5
C6 C8 H8C 109.5
H8A C8 H8B 109.5
H8A C8 H8C 109.5
H8B C8 H8C 109.5
F24 C49 F23 104.4(2)
F24 C49 C48 112.2(2)
F22 C49 F24 109.0(3)
F22 C49 F23 105.9(2)
F22 C49 C48 113.4(2)
F23 C49 C48 111.4(2)
C10 C13 H13A 109.5
C10 C13 H13B 109.5
C10 C13 H13C 109.5
H13A C13 H13B 109.5
H13A C13 H13C 109.5
H13B C13 H13C 109.5
C35 B1 C27 111.48(15)
C35 B1 C44 111.89(15)
C44 B1 C27 106.00(15)
C51 B1 C35 103.61(15)
C51 B1 C27 112.62(15)
C51 B1 C44 111.39(15)
C37 C38 C39 118.04(19)
C37 C38 H38 121.0
C39 C38 H38 121.0
C15 C14 H14A 109.5
C15 C14 H14B 109.5
C15 C14 H14C 109.5
H14A C14 H14B 109.5
H14A C14 H14C 109.5
H14B C14 H14C 109.5
Mo1 C25 H25 121.5
C24 C25 Mo1 75.16(14)
C24 C25 H25 126.1
C26 C25 Mo1 68.91(13)
C26 C25 C24 107.8(2)
C26 C25 H25 126.1
C15 C17 H17A 109.5
C15 C17 H17B 109.5
C15 C17 H17C 109.5
H17A C17 H17B 109.5
H17A C17 H17C 109.5
H17B C17 H17C 109.5
Mo1 C23 H23 118.4
C26 C23 Mo1 71.38(14)
C26 C23 H23 126.1
C22 C23 Mo1 76.09(15)
C22 C23 H23 126.1
C22 C23 C26 107.8(2)
Mo1 C26 H26 118.1
C25 C26 Mo1 75.94(14)
C25 C26 C23 107.6(2)
C25 C26 H26 126.2
C23 C26 Mo1 71.77(14)
C23 C26 H26 126.2
F20 C50 C47 112.25(19)
F19 C50 F20 104.6(2)
F19 C50 C47 112.8(2)
F21 C50 F20 107.1(2)
F21 C50 F19 106.2(2)
F21 C50 C47 113.3(2)
F13 C33 C29 113.4(2)
F13 C33 F14 99.9(3)
F14 C33 C29 110.9(2)
F15 C33 C29 115.0(3)
F15 C33 F13 107.7(4)
F15 C33 F14 108.7(4)
F13A C33 C29 112.6(4)
F15A C33 C29 112.3(5)
F15A C33 F13A 103.9(8)
F14A C33 C29 114.9(7)
F14A C33 F13A 102.7(8)
F14A C33 F15A 109.4(10)
Mo1 C22 H22 121.9
C24 C22 Mo1 74.80(15)
C24 C22 C23 107.3(2)
C24 C22 H22 126.4
C23 C22 Mo1 68.58(14)
C23 C22 H22 126.4
F9 C57 C55 115.4(7)
F9 C57 F8 105.8(10)
F9 C57 F7 107.2(12)
F8 C57 C55 109.6(7)
F7 C57 C55 111.9(7)
F7 C57 F8 106.4(9)
F9A C57 C55 110.8(10)
F9A C57 F7A 100.8(14)
F8A C57 C55 116.8(8)
F8A C57 F9A 111.3(12)
F8A C57 F7A 104.0(11)
F7A C57 C55 112.0(9)
C56 C55 C57 119.4(2)
C54 C55 C56 121.1(2)
C54 C55 C57 119.5(2)
F17 C34 F18 107.2(2)
F17 C34 F16 105.9(2)
F17 C34 C31 112.6(2)
F18 C34 F16 105.1(2)
F18 C34 C31 113.71(18)
F16 C34 C31 111.7(2)
C6 C9 H9A 109.5
C6 C9 H9B 109.5
C6 C9 H9C 109.5
H9A C9 H9B 109.5
H9A C9 H9C 109.5
H9B C9 H9C 109.5
C6 C7 H7A 109.5
C6 C7 H7B 109.5
C6 C7 H7C 109.5
H7A C7 H7B 109.5
H7A C7 H7C 109.5
H7B C7 H7C 109.5
F6 C41 C37 116.7(4)
F6 C41 F4 101.7(5)
F6 C41 F5 108.1(3)
F4 C41 C37 109.5(3)
F5 C41 C37 113.7(3)
F5 C41 F4 105.9(4)
F6A C41 C37 111.1(3)
F4A C41 C37 109.3(4)
F4A C41 F6A 104.2(4)
F5A C41 C37 116.1(3)
F5A C41 F6A 103.2(4)
F5A C41 F4A 112.2(5)
F3 C42 C39 114.0(2)
F3 C42 F1 104.2(4)
F3 C42 F2 106.3(3)
F1 C42 C39 114.6(3)
F2 C42 C39 112.1(3)
F2 C42 F1 104.7(4)
F1A C42 C39 112.3(8)
F1A C42 F3A 107.0(10)
F2A C42 C39 113.6(7)
F2A C42 F1A 105.5(14)
F2A C42 F3A 107.8(12)
F3A C42 C39 110.2(5)

loop_
_geom_bond_atom_site_label_1
_geom_bond_atom_site_label_2
_geom_bond_distance
Mo1 P2 2.3995(5)
Mo1 P1 2.3959(6)
Mo1 N1 2.4583(16)
Mo1 C1 1.939(2)
Mo1 C24 2.421(2)
Mo1 C25 2.363(2)
Mo1 C23 2.278(2)
Mo1 C26 2.273(2)
Mo1 C22 2.375(3)
P2 C20 1.857(2)
P2 C5 1.855(2)
P2 C2 1.823(2)
P1 C3 1.828(2)
P1 C10 1.859(2)
P1 C4 1.858(2)
N1 C3 1.507(3)
N1 C2 1.505(2)
N1 C15 1.532(3)
F12 C58 1.345(3)
F10 C58 1.329(3)
F20 C50 1.342(3)
F19 C50 1.341(3)
F17 C34 1.330(3)
F18 C34 1.333(3)
F21 C50 1.333(3)
N2 C5 1.467(3)
N2 C4 1.461(3)
N2 C6 1.506(3)
F11 C58 1.328(3)
F24 C49 1.330(3)
C29 C30 1.384(3)
C29 C28 1.396(3)
C29 C33 1.497(3)
F16 C34 1.340(3)
F22 C49 1.318(3)
O1 C1 1.165(3)
C35 C36 1.397(3)
C35 C40 1.410(3)
C35 B1 1.642(3)
F23 C49 1.349(4)
C27 C32 1.401(3)
C27 C28 1.401(3)
C27 B1 1.643(3)
C32 H32 0.9500
C32 C31 1.390(3)
C20 C18 1.529(3)
C20 C19 1.527(3)
C20 C21 1.533(3)
C12 H12A 0.9800
C12 H12B 0.9800
C12 H12C 0.9800
C12 C10 1.529(3)
C47 C45 1.398(3)
C47 C46 1.377(3)
C47 C50 1.496(3)
C36 H36 0.9500
C36 C37 1.393(3)
C45 H45 0.9500
C45 C44 1.392(3)
C43 H43 0.9500
C43 C44 1.407(3)
C43 C48 1.392(3)
C40 H40 0.9500
C40 C39 1.387(3)
C44 B1 1.642(3)
C30 H30 0.9500
C30 C31 1.390(3)
C53 C52 1.396(3)
C53 C54 1.385(3)
C53 C58 1.495(3)
C3 H3A 0.9900
C3 H3B 0.9900
C52 H52 0.9500
C52 C51 1.399(3)
C5 H5A 0.9900
C5 H5B 0.9900
C51 C56 1.403(3)
C51 B1 1.642(3)
C48 C46 1.388(3)
C48 C49 1.496(3)
C10 C11 1.535(3)
C10 C13 1.529(3)
C37 C38 1.380(3)
C37 C41 1.490(3)
C16 H16A 0.9800
C16 H16B 0.9800
C16 H16C 0.9800
C16 C15 1.533(3)
C31 C34 1.495(3)
C2 H2A 0.9900
C2 H2B 0.9900
F9 C57 1.275(12)
C4 H4A 0.9900
C4 H4B 0.9900
F6 C41 1.292(8)
C46 H46 0.9500
C6 C8 1.529(4)
C6 C9 1.528(4)
C6 C7 1.524(3)
C56 H56 0.9500
C56 C55 1.392(3)
C11 H11A 0.9800
C11 H11B 0.9800
C11 H11C 0.9800
C28 H28 0.9500
C15 C14 1.531(3)
C15 C17 1.527(3)
C39 C38 1.385(3)
C39 C42 1.495(3)
C24 H24 0.9500
C24 C25 1.408(4)
C24 C22 1.403(4)
C18 H18A 0.9800
C18 H18B 0.9800
C18 H18C 0.9800
C54 H54 0.9500
C54 C55 1.388(3)
C19 H19A 0.9800
C19 H19B 0.9800
C19 H19C 0.9800
C21 H21A 0.9800
C21 H21B 0.9800
C21 H21C 0.9800
C8 H8A 0.9800
C8 H8B 0.9800
C8 H8C 0.9800
C13 H13A 0.9800
C13 H13B 0.9800
C13 H13C 0.9800
C38 H38 0.9500
F3 C42 1.308(4)
C14 H14A 0.9800
C14 H14B 0.9800
C14 H14C 0.9800
C25 H25 0.9500
C25 C26 1.402(4)
C17 H17A 0.9800
C17 H17B 0.9800
C17 H17C 0.9800
C23 H23 0.9500
C23 C26 1.438(4)
C23 C22 1.415(4)
C26 H26 0.9500
C33 F13 1.321(3)
C33 F14 1.365(4)
C33 F15 1.271(4)
C33 F13A 1.325(12)
C33 F15A 1.258(7)
C33 F14A 1.213(15)
C22 H22 0.9500
C57 C55 1.498(3)
C57 F8 1.361(13)
C57 F7 1.301(18)
C57 F9A 1.334(19)
C57 F8A 1.263(16)
C57 F7A 1.34(2)
F4 C41 1.410(7)
C9 H9A 0.9800
C9 H9B 0.9800
C9 H9C 0.9800
F5 C41 1.316(6)
C7 H7A 0.9800
C7 H7B 0.9800
C7 H7C 0.9800
C41 F6A 1.387(7)
C41 F4A 1.355(8)
C41 F5A 1.310(7)
C42 F1 1.317(5)
C42 F2 1.316(4)
C42 F1A 1.21(2)
C42 F2A 1.20(2)
C42 F3A 1.361(16)

loop_
_geom_torsion_atom_site_label_1
_geom_torsion_atom_site_label_2
_geom_torsion_atom_site_label_3
_geom_torsion_atom_site_label_4
_geom_torsion
Mo1 P2 C20 C18 -39.6(2)
Mo1 P2 C20 C19 -160.66(13)
Mo1 P2 C20 C21 77.22(17)
Mo1 P2 C5 N2 60.29(15)
Mo1 P2 C2 N1 -9.32(12)
Mo1 P1 C3 N1 9.33(12)
Mo1 P1 C10 C12 150.98(14)
Mo1 P1 C10 C11 -87.82(17)
Mo1 P1 C10 C13 30.6(2)
Mo1 P1 C4 N2 -60.03(16)
Mo1 N1 C3 P1 -9.17(11)
Mo1 N1 C2 P2 9.18(12)
Mo1 N1 C15 C16 179.43(14)
Mo1 N1 C15 C14 59.1(2)
Mo1 N1 C15 C17 -60.6(2)
Mo1 C24 C25 C26 61.57(17)
Mo1 C24 C22 C23 -61.27(17)
Mo1 C25 C26 C23 65.28(16)
Mo1 C23 C26 C25 -68.09(17)
Mo1 C23 C22 C24 65.36(18)
C29 C30 C31 C32 -0.7(3)
C29 C30 C31 C34 -176.5(2)
C35 C36 C37 C38 -1.7(3)
C35 C36 C37 C41 178.8(2)
C35 C40 C39 C38 -0.1(3)
C35 C40 C39 C42 -177.8(2)
C27 C32 C31 C30 -0.5(3)
C27 C32 C31 C34 175.1(2)
C32 C27 C28 C29 -3.1(3)
C32 C27 B1 C35 39.8(2)
C32 C27 B1 C44 -82.2(2)
C32 C27 B1 C51 155.80(17)
C32 C31 C34 F17 138.8(2)
C32 C31 C34 F18 16.5(3)
C32 C31 C34 F16 -102.2(3)
C20 P2 C5 N2 -152.11(14)
C20 P2 C2 N1 -140.88(13)
C47 C45 C44 C43 -0.8(3)
C47 C45 C44 B1 -177.33(18)
C36 C35 C40 C39 -1.9(3)
C36 C35 B1 C27 23.9(3)
C36 C35 B1 C44 142.40(19)
C36 C35 B1 C51 -97.5(2)
C36 C37 C38 C39 -0.5(3)
C36 C37 C41 F6 -150.1(4)
C36 C37 C41 F4 -35.3(4)
C36 C37 C41 F5 82.9(4)
C36 C37 C41 F6A 110.9(4)
C36 C37 C41 F4A -134.7(4)
C36 C37 C41 F5A -6.5(5)
C45 C47 C46 C48 0.4(3)
C45 C47 C50 F20 55.8(3)
C45 C47 C50 F19 -62.1(3)
C45 C47 C50 F21 177.3(2)
C45 C44 B1 C35 -25.3(3)
C45 C44 B1 C27 96.4(2)
C45 C44 B1 C51 -140.76(19)
C43 C44 B1 C35 158.29(18)
C43 C44 B1 C27 -80.0(2)
C43 C44 B1 C51 42.8(2)
C43 C48 C46 C47 -0.7(3)
C43 C48 C49 F24 -128.3(3)
C43 C48 C49 F22 -4.3(4)
C43 C48 C49 F23 115.1(3)
C40 C35 C36 C37 2.8(3)
C40 C35 B1 C27 -160.87(17)
C40 C35 B1 C44 -42.4(2)
C40 C35 B1 C51 77.8(2)
C40 C39 C38 C37 1.3(3)
C40 C39 C42 F3 -136.9(3)
C40 C39 C42 F1 -16.9(5)
C40 C39 C42 F2 102.2(4)
C40 C39 C42 F1A -70.5(12)
C40 C39 C42 F2A 49.2(14)
C40 C39 C42 F3A 170.3(7)
C44 C43 C48 C46 0.2(3)
C44 C43 C48 C49 179.6(2)
C30 C29 C28 C27 2.0(3)
C30 C29 C33 F13 -147.7(3)
C30 C29 C33 F14 -36.2(3)
C30 C29 C33 F15 87.7(6)
C30 C29 C33 F13A 164.9(7)
C30 C29 C33 F15A 48.0(9)
C30 C29 C33 F14A -78.0(9)
C30 C31 C34 F17 -45.5(3)
C30 C31 C34 F18 -167.8(2)
C30 C31 C34 F16 73.5(3)
C53 C52 C51 C56 -1.7(3)
C53 C52 C51 B1 -176.09(18)
C53 C54 C55 C56 -0.5(3)
C53 C54 C55 C57 -178.5(2)
C3 P1 C10 C12 43.52(19)
C3 P1 C10 C11 164.72(16)
C3 P1 C10 C13 -76.86(18)
C3 P1 C4 N2 38.99(16)
C3 N1 C2 P2 -92.01(15)
C3 N1 C15 C16 -61.7(2)
C3 N1 C15 C14 178.02(17)
C3 N1 C15 C17 58.2(2)
C52 C53 C54 C55 -1.8(3)
C52 C53 C58 F12 44.4(3)
C52 C53 C58 F10 162.6(2)
C52 C53 C58 F11 -75.0(3)
C52 C51 C56 C55 -0.7(3)
C52 C51 B1 C35 88.9(2)
C52 C51 B1 C27 -31.7(2)
C52 C51 B1 C44 -150.66(17)
C5 P2 C20 C18 178.00(18)
C5 P2 C20 C19 56.93(18)
C5 P2 C20 C21 -65.20(17)
C5 P2 C2 N1 108.87(13)
C5 N2 C4 P1 80.74(18)
C5 N2 C6 C8 177.9(2)
C5 N2 C6 C9 55.5(3)
C5 N2 C6 C7 -66.8(3)
C51 C56 C55 C54 1.8(4)
C51 C56 C55 C57 179.8(2)
C48 C43 C44 C45 0.5(3)
C48 C43 C44 B1 177.15(19)
C10 P1 C3 N1 141.39(13)
C10 P1 C4 N2 151.83(14)
C2 P2 C20 C18 67.9(2)
C2 P2 C20 C19 -53.21(18)
C2 P2 C20 C21 -175.34(15)
C2 P2 C5 N2 -38.87(16)
C2 N1 C3 P1 92.24(15)
C2 N1 C15 C16 60.8(2)
C2 N1 C15 C14 -59.5(2)
C2 N1 C15 C17 -179.25(18)
F9 C57 C55 C56 37.9(12)
F9 C57 C55 C54 -144.1(11)
C4 P1 C3 N1 -109.41(13)
C4 P1 C10 C12 -66.03(18)
C4 P1 C10 C11 55.17(18)
C4 P1 C10 C13 173.60(17)
C4 N2 C5 P2 -81.40(18)
C4 N2 C6 C8 46.6(3)
C4 N2 C6 C9 -75.8(3)
C4 N2 C6 C7 161.9(2)
C46 C47 C45 C44 0.4(3)
C46 C47 C50 F20 -123.1(2)
C46 C47 C50 F19 119.0(2)
C46 C47 C50 F21 -1.6(3)
C46 C48 C49 F24 51.0(4)
C46 C48 C49 F22 175.1(2)
C46 C48 C49 F23 -65.5(3)
C6 N2 C5 P2 145.79(14)
C6 N2 C4 P1 -147.35(15)
C56 C51 B1 C35 -85.3(2)
C56 C51 B1 C27 154.12(18)
C56 C51 B1 C44 35.2(2)
C28 C29 C30 C31 0.0(3)
C28 C29 C33 F13 28.7(4)
C28 C29 C33 F14 140.2(3)
C28 C29 C33 F15 -95.9(5)
C28 C29 C33 F13A -18.7(7)
C28 C29 C33 F15A -135.6(8)
C28 C29 C33 F14A 98.4(9)
C28 C27 C32 C31 2.4(3)
C28 C27 B1 C35 -142.64(18)
C28 C27 B1 C44 95.4(2)
C28 C27 B1 C51 -26.7(3)
C15 N1 C3 P1 -144.80(13)
C15 N1 C2 P2 144.63(14)
C24 C25 C26 Mo1 -65.66(18)
C24 C25 C26 C23 -0.4(3)
C54 C53 C52 C51 2.9(3)
C54 C53 C58 F12 -134.2(2)
C54 C53 C58 F10 -16.0(3)
C54 C53 C58 F11 106.4(3)
C58 C53 C52 C51 -175.69(18)
C58 C53 C54 C55 176.9(2)
C49 C48 C46 C47 -180.0(2)
B1 C35 C36 C37 178.2(2)
B1 C35 C40 C39 -177.50(19)
B1 C27 C32 C31 -179.88(18)
B1 C27 C28 C29 179.24(18)
B1 C51 C56 C55 173.9(2)
C38 C37 C41 F6 30.3(5)
C38 C37 C41 F4 145.1(3)
C38 C37 C41 F5 -96.6(4)
C38 C37 C41 F6A -68.7(4)
C38 C37 C41 F4A 45.8(5)
C38 C37 C41 F5A 173.9(4)
C38 C39 C42 F3 45.3(4)
C38 C39 C42 F1 165.3(4)
C38 C39 C42 F2 -75.6(4)
C38 C39 C42 F1A 111.7(11)
C38 C39 C42 F2A -128.6(13)
C38 C39 C42 F3A -7.5(7)
C25 C24 C22 Mo1 60.51(18)
C25 C24 C22 C23 -0.8(3)
C26 C23 C22 Mo1 -64.86(16)
C26 C23 C22 C24 0.5(3)
C50 C47 C45 C44 -178.5(2)
C50 C47 C46 C48 179.2(2)
C33 C29 C30 C31 176.39(19)
C33 C29 C28 C27 -174.33(19)
C22 C24 C25 Mo1 -60.86(18)
C22 C24 C25 C26 0.7(3)
C22 C23 C26 Mo1 68.00(17)
C22 C23 C26 C25 -0.1(3)
F8 C57 C55 C56 157.2(14)
F8 C57 C55 C54 -24.8(14)
C41 C37 C38 C39 179.1(2)
C42 C39 C38 C37 179.1(2)
F7 C57 C55 C56 -85.1(14)
F7 C57 C55 C54 92.9(15)
F9A C57 C55 C56 55.5(16)
F9A C57 C55 C54 -126.4(16)
F8A C57 C55 C56 -175.7(16)
F8A C57 C55 C54 2.3(16)
F7A C57 C55 C56 -56.1(18)
F7A C57 C55 C54 121.9(18)
